data_2010584
loop_
_publ_author_name
'Carle, A. Bj\"orn'
'Krause Bauer, Jeanette A.'
'Wilson, R. Marshall'

_publ_section_title
;
 2-Trichloromethylthio-1<i>H</i>-isoindole-1,3(2<i>H</i>)-dione
 (Folpet)
;
_journal_issue 1
_journal_name_full 'Acta Crystallographica Section C'
_journal_page_first 97
_journal_page_last 98
_journal_paper_doi 10.1107/S0108270199013074
_journal_volume 56
_journal_year 2000
_chemical_formula_moiety 'C9 H4 Cl3 N O2 S'
_chemical_formula_sum 'C9 H4 Cl3 N O2 S'
_chemical_formula_weight 296.54
_chemical_melting_point 448.5(5)
_chemical_name_common Folpet
_chemical_name_systematic
;
2-[(trichloromethyl)thio]-1H-isoindole-1,3(2H)-dione
;
_space_group_IT_number 14
_symmetry_cell_setting monoclinic
_symmetry_space_group_name_Hall '-P 2ybc'
_symmetry_space_group_name_H-M 'P 1 21/c 1'
_audit_creation_method 'SHELXTL v5.03'
_cell_angle_alpha 90.00
_cell_angle_beta 94.905(14)
_cell_angle_gamma 90.00
_cell_formula_units_Z 4
_cell_length_a 9.7666(19)
_cell_length_b 5.7576(12)
_cell_length_c 19.754(3)
_cell_measurement_reflns_used 25
_cell_measurement_temperature 298(2)
_cell_measurement_theta_max 15.0
_cell_measurement_theta_min 7.5
_cell_volume 1106.7(4)
_computing_cell_refinement P3-P4/PC
_computing_data_collection 'P3-P4/PC (Siemens, 1989)'
_computing_data_reduction 'XDISK (Siemens, 1989)'
_computing_molecular_graphics SHELXTL
_computing_publication_material SHELXTL
_computing_structure_refinement SHELXTL
_computing_structure_solution 'SHELXTL (Sheldrick, 1994)'
_diffrn_ambient_temperature 298(2)
_diffrn_measurement_device_type 'Siemens P3'
_diffrn_measurement_method \q-2\q
_diffrn_radiation_monochromator graphite
_diffrn_radiation_source 'normal-focus sealed tube'
_diffrn_radiation_type MoK\a
_diffrn_radiation_wavelength .71073
_diffrn_reflns_av_R_equivalents .035
_diffrn_reflns_av_sigmaI/netI .104
_diffrn_reflns_limit_h_max 12
_diffrn_reflns_limit_h_min 0
_diffrn_reflns_limit_k_max 7
_diffrn_reflns_limit_k_min 0
_diffrn_reflns_limit_l_max 25
_diffrn_reflns_limit_l_min -25
_diffrn_reflns_number 2702
_diffrn_reflns_theta_max 27.55
_diffrn_reflns_theta_min 1.50
_diffrn_standards_decay_% negligible
_diffrn_standards_interval_count 250
_diffrn_standards_number 3
_exptl_absorpt_coefficient_mu .996
_exptl_absorpt_correction_type none
_exptl_crystal_colour colorless
_exptl_crystal_density_diffrn 1.780
_exptl_crystal_density_method 'not measured'
_exptl_crystal_description rod
_exptl_crystal_F_000 592
_exptl_crystal_size_max .45
_exptl_crystal_size_mid .30
_exptl_crystal_size_min .25
_refine_diff_density_max .40
_refine_diff_density_min -.52
_refine_ls_extinction_coef .022(2)
_refine_ls_extinction_method SHELXTL
_refine_ls_goodness_of_fit_ref 1.100
_refine_ls_hydrogen_treatment constr
_refine_ls_matrix_type full
_refine_ls_number_parameters 146
_refine_ls_number_reflns 2552
_refine_ls_number_restraints 0
_refine_ls_restrained_S_all 1.020
_refine_ls_R_factor_all .150
_refine_ls_R_factor_gt .061
_refine_ls_shift/su_max <0.001
_refine_ls_shift/su_mean .000
_refine_ls_structure_factor_coef Fsqd
_refine_ls_weighting_details 'w = 1/[\s^2^(Fo^2^)+(0.0533P)^2^+1.2199P] where P = (Fo^2^+2Fc^2^)/3'
_refine_ls_weighting_scheme calc
_refine_ls_wR_factor_ref .157
_reflns_number_gt 1281
_reflns_number_total 2554
_reflns_threshold_expression I>2\s(I)
_cod_data_source_file sx1096.cif
_cod_data_source_block (I)
_cod_depositor_comments
;
The following automatic conversions were performed:
'_symmetry_cell_setting' value 'Monoclinic' changed to 'monoclinic'
according to '/home/saulius/struct/CIF-dictionaries/cif_core.dic'
dictionary named 'cif_core.dic' version 2.4.1 from 2010-06-29.

Automatic conversion script
Id: cif_fix_enum 1527 2010-12-29 10:47:43Z saulius 

The following automatic conversions were performed:

'_chemical_melting_point' value '448--449' was changed to '448.5(5)'
- the average value was taken and precision was estimated.

Automatic conversion script
Id: cif_fix_values 1646 2011-03-28 12:23:43Z adriana 

The following automatic conversions were performed:

'_chemical_melting_point' value '448--449' was changed to '448.5(5)'
- the average value was taken and precision was
estimated.

'_symmetry_cell_setting' value 'Monoclinic' changed to
'monoclinic' according to
/home/saulius/struct/CIF-dictionaries/cif_core.dic dictionary named
'cif_core.dic' version 2.4.1 from 2010-06-29.

Automatic conversion script
Id: cif_fix_values 1715 2011-07-08 13:25:40Z adriana 
;
_cod_original_cell_volume 1106.8(4)
_cod_original_sg_symbol_H-M 'P 21/c'
_cod_database_code 2010584

loop_
_symmetry_equiv_pos_as_xyz
'x, y, z'
'-x, y+1/2, -z+1/2'
'-x, -y, -z'
'x, -y-1/2, z-1/2'

loop_
_atom_site_label
_atom_site_fract_x
_atom_site_fract_y
_atom_site_fract_z
_atom_site_U_iso_or_equiv
_atom_site_adp_type
_atom_site_calc_flag
_atom_site_refinement_flags
_atom_site_occupancy
_atom_site_disorder_group
_atom_site_type_symbol
S1 .2997(2) .2927(3) .29936(7) .0450(4) Uani d . 1 . S
O1 .1391(5) .4883(7) .4127(2) .0569(12) Uani d . 1 . O
O2 .1146(5) -.1377(7) .2678(2) .0546(12) Uani d . 1 . O
Cl1 .4283(2) -.1228(2) .36806(8) .0560(5) Uani d . 1 . Cl
Cl2 .4569(2) .3122(3) .43701(7) .0536(5) Uani d . 1 . Cl
Cl3 .5867(2) .2517(3) .31233(7) .0557(5) Uani d . 1 . Cl
N1 .1642(5) .1895(8) .3357(2) .0414(11) Uani d . 1 . N
C2 .0975(7) .3066(10) .3879(3) .0460(15) Uani d . 1 . C
C3 -.0174(6) .1586(9) .4029(3) .0413(14) Uani d . 1 . C
C4 -.1093(7) .1870(12) .4520(3) .052(2) Uani d . 1 . C
H4 -.1065(7) .3170(12) .4800(3) .063 Uiso calc R 1 . H
C5 -.2048(7) .0137(14) .4573(3) .062(2) Uani d . 1 . C
H5 -.2673(7) .0267(14) .4901(3) .074 Uiso calc R 1 . H
C6 -.2106(7) -.1796(12) .4154(3) .057(2) Uani d . 1 . C
H6 -.2760(7) -.2938(12) .4210(3) .068 Uiso calc R 1 . H
C7 -.1203(7) -.2059(11) .3650(3) .051(2) Uani d . 1 . C
H7 -.1247(7) -.3340(11) .3362(3) .061 Uiso calc R 1 . H
C8 -.0246(6) -.0338(10) .3600(3) .0391(14) Uani d . 1 . C
C9 .0879(7) -.0155(10) .3142(3) .0434(14) Uani d . 1 . C
C10 .4403(7) .1787(9) .3558(3) .0424(14) Uani d . 1 . C

loop_
_atom_site_aniso_label
_atom_site_aniso_U_11
_atom_site_aniso_U_22
_atom_site_aniso_U_33
_atom_site_aniso_U_12
_atom_site_aniso_U_13
_atom_site_aniso_U_23
S1 .0602(10) .0394(8) .0345(7) .0008(8) -.0007(7) .0069(6)
O1 .067(3) .040(2) .064(3) .004(2) .004(2) -.016(2)
O2 .071(3) .052(2) .041(2) -.004(2) .005(2) -.014(2)
Cl1 .0765(12) .0294(7) .0603(10) .0012(8) -.0040(8) .0045(7)
Cl2 .0744(11) .0508(9) .0347(7) -.0029(8) -.0005(7) -.0102(7)
Cl3 .0611(10) .0606(10) .0466(8) -.0027(9) .0109(7) .0063(7)
N1 .055(3) .034(2) .035(2) .000(2) .001(2) -.002(2)
C2 .060(4) .040(3) .037(3) .012(3) -.003(3) -.002(3)
C3 .050(4) .037(3) .036(3) .012(3) -.002(3) .003(2)
C4 .066(4) .053(4) .038(3) .016(4) .003(3) .002(3)
C5 .054(4) .081(5) .051(4) .024(4) .012(3) .014(4)
C6 .054(4) .056(4) .059(4) .003(4) -.005(3) .021(3)
C7 .058(4) .042(3) .049(3) .003(3) -.012(3) .001(3)
C8 .049(4) .038(3) .029(3) .009(3) -.002(3) .004(2)
C9 .060(4) .034(3) .034(3) .010(3) -.007(3) .002(3)
C10 .062(4) .032(3) .033(3) -.001(3) .005(3) -.003(2)

loop_
_atom_type_symbol
_atom_type_description
_atom_type_scat_dispersion_real
_atom_type_scat_dispersion_imag
_atom_type_scat_source
C C .0033 .0016 'International Tables Vol C Tables 4.2.6.8 and 6.1.1.4'
H H .0000 .0000 'International Tables Vol C Tables 4.2.6.8 and 6.1.1.4'
O O .0106 .0060 'International Tables Vol C Tables 4.2.6.8 and 6.1.1.4'
Cl Cl .1484 .1585 'International Tables Vol C Tables 4.2.6.8 and 6.1.1.4'
N N .0061 .0033 'International Tables Vol C Tables 4.2.6.8 and 6.1.1.4'
S S .1246 .1234 'International Tables Vol C Tables 4.2.6.8 and 6.1.1.4'

loop_
_geom_angle_atom_site_label_1
_geom_angle_atom_site_label_2
_geom_angle_atom_site_label_3
_geom_angle
_geom_angle_publ_flag
N1 S1 C10 101.2(2) no
C2 N1 C9 110.0(5) no
C2 N1 S1 124.6(4) no
C9 N1 S1 125.1(4) no
O1 C2 N1 122.7(6) no
O1 C2 C3 131.2(6) no
N1 C2 C3 106.0(5) no
C4 C3 C8 121.2(6) no
C4 C3 C2 129.0(5) no
C8 C3 C2 109.8(5) no
C5 C4 C3 116.8(6) no
C4 C5 C6 122.0(6) no
C5 C6 C7 121.2(7) no
C8 C7 C6 116.8(6) no
C7 C8 C3 121.9(6) no
C7 C8 C9 129.8(5) no
C3 C8 C9 108.2(5) no
O2 C9 N1 124.3(6) no
O2 C9 C8 130.0(6) no
N1 C9 C8 105.7(5) no
Cl1 C10 Cl2 107.8(3) no
Cl1 C10 Cl3 111.5(3) no
Cl2 C10 Cl3 108.6(3) no
Cl1 C10 S1 112.7(3) no
Cl2 C10 S1 113.8(3) no
Cl3 C10 S1 102.4(3) no

loop_
_geom_bond_atom_site_label_1
_geom_bond_atom_site_label_2
_geom_bond_site_symmetry_2
_geom_bond_distance
_geom_bond_publ_flag
S1 N1 . 1.668(5) no
S1 C10 . 1.816(6) no
O1 C2 . 1.211(7) no
O2 C9 . 1.201(6) no
Cl1 C10 . 1.758(5) no
Cl2 C10 . 1.774(5) no
Cl3 C10 . 1.780(6) no
N1 C2 . 1.434(7) no
N1 C9 . 1.440(7) no
C2 C3 . 1.460(9) no
C3 C4 . 1.386(8) no
C3 C8 . 1.394(7) no
C4 C5 . 1.376(9) no
C5 C6 . 1.386(9) no
C6 C7 . 1.393(9) no
C7 C8 . 1.372(8) no
C8 C9 . 1.485(8) no

loop_
_geom_hbond_atom_site_label_D
_geom_hbond_atom_site_label_H
_geom_hbond_atom_site_label_A
_geom_hbond_site_symmetry_A
_geom_hbond_distance_DH
_geom_hbond_distance_HA
_geom_hbond_distance_DA
_geom_hbond_angle_DHA
_geom_hbond_publ_flag
C4 H4 O1 2_566 .93 2.44 3.295(7) 153 n
C7 H7 O2 3_545 .93 2.71 3.619(8) 167 n

loop_
_geom_torsion_atom_site_label_1
_geom_torsion_atom_site_label_2
_geom_torsion_atom_site_label_3
_geom_torsion_atom_site_label_4
_geom_torsion
_geom_torsion_publ_flag
C10 S1 N1 C2 89.0(5) n
C10 S1 N1 C9 -98.5(5) n
C9 N1 C2 O1 -177.4(5) n
S1 N1 C2 O1 -3.9(8) n
C9 N1 C2 C3 4.7(6) n
S1 N1 C2 C3 178.2(4) n
O1 C2 C3 C4 -1.5(10) n
N1 C2 C3 C4 176.1(5) n
O1 C2 C3 C8 179.7(6) n
N1 C2 C3 C8 -2.6(6) n
C8 C3 C4 C5 1.7(8) n
C2 C3 C4 C5 -177.0(5) n
C3 C4 C5 C6 -.6(9) n
C4 C5 C6 C7 -.7(10) n
C5 C6 C7 C8 1.1(9) n
C6 C7 C8 C3 .0(8) n
C6 C7 C8 C9 177.3(6) n
C4 C3 C8 C7 -1.4(9) n
C2 C3 C8 C7 177.5(5) n
C4 C3 C8 C9 -179.2(5) n
C2 C3 C8 C9 -.4(6) n
C2 N1 C9 O2 174.5(5) n
S1 N1 C9 O2 1.0(8) n
C2 N1 C9 C8 -4.9(6) n
S1 N1 C9 C8 -178.4(4) n
C7 C8 C9 O2 6.3(10) n
C3 C8 C9 O2 -176.1(6) n
C7 C8 C9 N1 -174.4(5) n
C3 C8 C9 N1 3.2(6) n
N1 S1 C10 Cl1 52.5(3) n
N1 S1 C10 Cl2 -70.6(3) n
N1 S1 C10 Cl3 172.4(2) n

loop_
_cod_related_entry_id
_cod_related_entry_database
_cod_related_entry_code
1 ChemSpider 8288
